data_2013625
loop_
_publ_author_name
'Daniel E. Lynch'
'Ian M^c^Clenaghan'

_publ_section_title
;
 1-(4-Chlorophenylsulfanyl)-2-nitro-4-(trifluoromethyl)benzene and
 1-(4-chlorophenylsulfanyl)-4-nitro-2-(trifluoromethyl)benzene
;
_journal_issue 11
_journal_name_full 'Acta Crystallographica Section C'
_journal_page_first o641
_journal_page_last o643
_journal_paper_doi 10.1107/S0108270103021309
_journal_volume 59
_journal_year 2003
_chemical_formula_iupac 'C13 H7 Cl F3 N O2 S'
_chemical_formula_moiety 'C13 H7 Cl F3 N O2 S'
_chemical_formula_sum 'C13 H7 Cl F3 N O2 S'
_chemical_formula_weight 333.71
_chemical_melting_point '? K'
_chemical_name_systematic
;
1-(4-chlorophenylsulfanyl)-2-nitro-4-(trifluoromethyl)benzene
;
_space_group_IT_number 2
_symmetry_cell_setting triclinic
_symmetry_space_group_name_Hall '-P 1'
_symmetry_space_group_name_H-M 'P -1'
_atom_sites_solution_hydrogens geom
_atom_sites_solution_primary direct
_atom_sites_solution_secondary difmap
_audit_creation_method SHELXL97
_cell_angle_alpha 84.35(3)
_cell_angle_beta 88.05(3)
_cell_angle_gamma 70.06(3)
_cell_formula_units_Z 2
_cell_length_a 7.1953(14)
_cell_length_b 8.4763(17)
_cell_length_c 11.811(2)
_cell_measurement_reflns_used 2771
_cell_measurement_temperature 150(2)
_cell_measurement_theta_max 30.51
_cell_measurement_theta_min 2.91
_cell_volume 673.9(3)
_computing_cell_refinement 'DENZO and COLLECT'
_computing_data_collection 'DENZO (Otwinowski & Minor, 1997) and COLLECT (Hooft, 1998)'
_computing_data_reduction 'DENZO and COLLECT'
_computing_molecular_graphics 'PLUTON94 (Spek, 1994) and PLATON97 (Spek, 1997)'
_computing_publication_material SHELXL97
_computing_structure_refinement 'SHELXL97 (Sheldrick, 1997)'
_computing_structure_solution 'SHELXS97 (Sheldrick, 1997)'
_diffrn_ambient_temperature 150(2)
_diffrn_detector_area_resol_mean 9.091
_diffrn_measured_fraction_theta_full 0.986
_diffrn_measured_fraction_theta_max 0.986
_diffrn_measurement_device_type 'Nonius KappaCCD area-detector'
_diffrn_measurement_method '\f and \w scans'
_diffrn_radiation_monochromator graphite
_diffrn_radiation_source 'Enraf Nonius FR591 rotating anode'
_diffrn_radiation_type MoK\a
_diffrn_radiation_wavelength 0.71073
_diffrn_reflns_av_R_equivalents 0.0572
_diffrn_reflns_av_sigmaI/netI 0.0758
_diffrn_reflns_limit_h_max 8
_diffrn_reflns_limit_h_min -8
_diffrn_reflns_limit_k_max 10
_diffrn_reflns_limit_k_min -9
_diffrn_reflns_limit_l_max 14
_diffrn_reflns_limit_l_min -14
_diffrn_reflns_number 4967
_diffrn_reflns_theta_full 25.00
_diffrn_reflns_theta_max 25.0
_diffrn_reflns_theta_min 2.96
_diffrn_standards_decay_% 0
_diffrn_standards_number 0
_exptl_absorpt_coefficient_mu 0.476
_exptl_absorpt_correction_T_max 0.972
_exptl_absorpt_correction_T_min 0.911
_exptl_absorpt_correction_type multi-scan
_exptl_absorpt_process_details 'SORTAV (Blessing, 1995)'
_exptl_crystal_colour yellow
_exptl_crystal_density_diffrn 1.645
_exptl_crystal_density_method 'not measured'
_exptl_crystal_description needle
_exptl_crystal_F_000 336
_exptl_crystal_size_max 0.20
_exptl_crystal_size_mid 0.06
_exptl_crystal_size_min 0.06
_refine_diff_density_max 0.358
_refine_diff_density_min -0.339
_refine_ls_extinction_method none
_refine_ls_goodness_of_fit_ref 1.027
_refine_ls_hydrogen_treatment constr
_refine_ls_matrix_type full
_refine_ls_number_parameters 190
_refine_ls_number_reflns 2336
_refine_ls_number_restraints 0
_refine_ls_restrained_S_all 1.027
_refine_ls_R_factor_all 0.0940
_refine_ls_R_factor_gt 0.0588
_refine_ls_shift/su_max <0.001
_refine_ls_shift/su_mean <0.001
_refine_ls_structure_factor_coef Fsqd
_refine_ls_weighting_details 'w=1/[\s^2^(Fo^2^)+(0.1266P)^2^] where P=(Fo^2^+2Fc^2^)/3'
_refine_ls_weighting_scheme calc
_refine_ls_wR_factor_gt 0.1710
_refine_ls_wR_factor_ref 0.2023
_reflns_number_gt 1564
_reflns_number_total 2336
_reflns_threshold_expression I>2\s(I)
_cod_data_source_file gg1187.cif
_cod_data_source_block I
_cod_depositor_comments
;
The following automatic conversions were performed:

'_exptl_absorpt_correction_type' value 'Multi-scan' changed to
'multi-scan' according to
/home/saulius/struct/CIF-dictionaries/cif_core.dic dictionary named
'cif_core.dic' version 2.4.1 from 2010-06-29.

Automatic conversion script
Id: cif_fix_values 1715 2011-07-08 13:25:40Z adriana 
;
_cod_original_cell_volume 673.8(2)
_cod_database_code 2013625
_cod_database_fobs_code 2013625

loop_
_symmetry_equiv_pos_as_xyz
'x, y, z'
'-x, -y, -z'

loop_
_atom_site_label
_atom_site_fract_x
_atom_site_fract_y
_atom_site_fract_z
_atom_site_U_iso_or_equiv
_atom_site_adp_type
_atom_site_calc_flag
_atom_site_refinement_flags
_atom_site_occupancy
_atom_site_disorder_assembly
_atom_site_disorder_group
_atom_site_type_symbol
C1 0.1761(5) 0.8402(4) 0.3492(3) 0.0450(9) Uani d . 1 . . C
C2 0.2390(5) 0.8915(4) 0.4451(3) 0.0463(9) Uani d . 1 . . C
N21 0.2727(5) 1.0537(4) 0.4400(3) 0.0584(9) Uani d . 1 . . N
O21 0.2988(6) 1.1188(4) 0.3469(3) 0.0901(12) Uani d . 1 . . O
O22 0.2784(5) 1.1130(4) 0.5284(3) 0.0763(10) Uani d . 1 . . O
C3 0.2751(6) 0.7952(5) 0.5482(3) 0.0483(9) Uani d . 1 . . C
H3 0.3157 0.8355 0.6119 0.060 Uiso calc R 1 . . H
C4 0.2517(5) 0.6398(4) 0.5581(3) 0.0469(9) Uani d . 1 . . C
C41 0.2794(7) 0.5381(5) 0.6695(3) 0.0568(10) Uani d . 1 . . C
F41 0.3657(5) 0.3737(3) 0.6601(2) 0.0834(9) Uani d . 1 . . F
F42 0.1060(4) 0.5509(4) 0.7204(2) 0.0799(8) Uani d . 1 . . F
F43 0.3844(6) 0.5801(4) 0.7423(2) 0.1055(12) Uani d . 1 . . F
C5 0.1965(6) 0.5824(5) 0.4633(3) 0.0490(9) Uani d . 1 . . C
H5 0.1854 0.4734 0.4687 0.061 Uiso calc R 1 . . H
C6 0.1574(6) 0.6808(5) 0.3618(3) 0.0501(9) Uani d . 1 . . C
H6 0.1167 0.6396 0.2985 0.063 Uiso calc R 1 . . H
S1 0.11982(18) 0.97010(13) 0.22007(9) 0.0611(4) Uani d . 1 . . S
C7 -0.0167(6) 0.8736(5) 0.1451(3) 0.0518(10) Uani d . 1 . . C
C8 -0.2161(7) 0.9094(5) 0.1655(3) 0.0600(11) Uani d . 1 . . C
H8 -0.2778 0.9767 0.2251 0.075 Uiso calc R 1 . . H
C9 -0.3266(7) 0.8480(5) 0.0999(3) 0.0613(11) Uani d . 1 . . C
H9 -0.4637 0.8715 0.1141 0.077 Uiso calc R 1 . . H
C10 -0.2344(7) 0.7524(5) 0.0137(3) 0.0574(11) Uani d . 1 . . C
Cl1 -0.3736(2) 0.67802(16) -0.07093(10) 0.0868(5) Uani d . 1 . . Cl
C11 -0.0369(7) 0.7156(5) -0.0078(3) 0.0624(11) Uani d . 1 . . C
H11 0.0244 0.6486 -0.0676 0.078 Uiso calc R 1 . . H
C12 0.0719(7) 0.7770(5) 0.0584(3) 0.0583(11) Uani d . 1 . . C
H12 0.2091 0.7525 0.0440 0.073 Uiso calc R 1 . . H

loop_
_atom_site_aniso_label
_atom_site_aniso_U_11
_atom_site_aniso_U_22
_atom_site_aniso_U_33
_atom_site_aniso_U_12
_atom_site_aniso_U_13
_atom_site_aniso_U_23
C1 0.037(2) 0.0461(19) 0.053(2) -0.0154(17) -0.0030(16) -0.0029(16)
C2 0.038(2) 0.0404(19) 0.061(2) -0.0138(16) 0.0003(17) -0.0061(17)
N21 0.049(2) 0.0504(19) 0.081(2) -0.0223(17) -0.0082(18) -0.008(2)
O21 0.122(3) 0.078(2) 0.091(2) -0.065(2) -0.030(2) 0.0214(19)
O22 0.087(3) 0.0611(19) 0.093(2) -0.0350(18) 0.0043(18) -0.0296(17)
C3 0.042(2) 0.054(2) 0.049(2) -0.0148(18) -0.0004(16) -0.0118(17)
C4 0.040(2) 0.050(2) 0.050(2) -0.0134(17) -0.0012(16) -0.0057(17)
C41 0.056(3) 0.062(3) 0.054(2) -0.022(2) -0.003(2) -0.0057(19)
F41 0.097(2) 0.0613(16) 0.0732(16) -0.0066(15) -0.0007(15) 0.0087(13)
F42 0.072(2) 0.0955(19) 0.0659(15) -0.0247(15) 0.0150(14) 0.0025(13)
F43 0.148(3) 0.125(3) 0.0725(16) -0.087(2) -0.0542(18) 0.0192(17)
C5 0.048(2) 0.047(2) 0.055(2) -0.0200(18) -0.0019(17) -0.0030(18)
C6 0.051(3) 0.049(2) 0.050(2) -0.0168(18) -0.0076(17) -0.0032(17)
S1 0.0686(8) 0.0588(7) 0.0605(7) -0.0303(6) -0.0128(5) 0.0082(5)
C7 0.055(3) 0.052(2) 0.0475(19) -0.0181(19) -0.0078(18) 0.0045(17)
C8 0.058(3) 0.071(3) 0.045(2) -0.014(2) -0.0024(19) -0.0036(19)
C9 0.049(3) 0.073(3) 0.057(2) -0.016(2) -0.0029(19) 0.000(2)
C10 0.061(3) 0.054(2) 0.053(2) -0.014(2) -0.0209(19) 0.0056(18)
Cl1 0.0876(11) 0.0801(9) 0.0929(9) -0.0236(7) -0.0352(7) -0.0155(7)
C11 0.071(3) 0.056(2) 0.056(2) -0.016(2) 0.001(2) -0.007(2)
C12 0.052(3) 0.057(2) 0.060(2) -0.014(2) 0.002(2) 0.003(2)

loop_
_atom_type_symbol
_atom_type_description
_atom_type_scat_dispersion_real
_atom_type_scat_dispersion_imag
_atom_type_scat_source
C C 0.0033 0.0016 'International Tables Vol C Tables 4.2.6.8 and 6.1.1.4'
H H 0.0000 0.0000 'International Tables Vol C Tables 4.2.6.8 and 6.1.1.4'
N N 0.0061 0.0033 'International Tables Vol C Tables 4.2.6.8 and 6.1.1.4'
F F 0.0171 0.0103 'International Tables Vol C Tables 4.2.6.8 and 6.1.1.4'
S S 0.1246 0.1234 'International Tables Vol C Tables 4.2.6.8 and 6.1.1.4'
Cl Cl 0.1484 0.1585 'International Tables Vol C Tables 4.2.6.8 and 6.1.1.4'
O O 0.0106 0.0060 'International Tables Vol C Tables 4.2.6.8 and 6.1.1.4'

loop_
_geom_angle_atom_site_label_1
_geom_angle_atom_site_label_2
_geom_angle_atom_site_label_3
_geom_angle
C2 C1 C6 116.1(3)
C2 C1 S1 122.0(3)
C6 C1 S1 121.9(3)
C3 C2 C1 122.9(3)
C3 C2 N21 116.3(3)
C1 C2 N21 120.7(3)
O22 N21 O21 123.5(3)
O22 N21 C2 118.4(4)
O21 N21 C2 118.0(3)
C4 C3 C2 119.4(3)
C4 C3 H3 120.3
C2 C3 H3 120.3
C3 C4 C5 119.2(3)
C3 C4 C41 120.3(3)
C5 C4 C41 120.6(3)
F43 C41 F41 107.0(4)
F43 C41 F42 106.6(3)
F41 C41 F42 104.3(3)
F43 C41 C4 114.0(3)
F41 C41 C4 112.6(3)
F42 C41 C4 111.7(3)
C6 C5 C4 120.8(3)
C6 C5 H5 119.6
C4 C5 H5 119.6
C5 C6 C1 121.5(3)
C5 C6 H6 119.2
C1 C6 H6 119.2
C1 S1 C7 102.55(17)
C12 C7 C8 119.7(4)
C12 C7 S1 119.8(3)
C8 C7 S1 120.2(3)
C7 C8 C9 120.4(4)
C7 C8 H8 119.8
C9 C8 H8 119.8
C10 C9 C8 118.7(4)
C10 C9 H9 120.7
C8 C9 H9 120.7
C11 C10 C9 121.7(4)
C11 C10 Cl1 119.4(3)
C9 C10 Cl1 118.9(4)
C10 C11 C12 119.1(4)
C10 C11 H11 120.4
C12 C11 H11 120.4
C7 C12 C11 120.4(4)
C7 C12 H12 119.8
C11 C12 H12 119.8

loop_
_geom_bond_atom_site_label_1
_geom_bond_atom_site_label_2
_geom_bond_site_symmetry_2
_geom_bond_distance
_geom_bond_publ_flag
C1 C2 . 1.394(5) ?
C1 C6 . 1.396(5) ?
C1 S1 . 1.763(4) ?
C2 C3 . 1.378(5) ?
C2 N21 . 1.470(5) ?
N21 O22 . 1.210(4) ?
N21 O21 . 1.219(4) ?
C3 C4 . 1.377(5) ?
C3 H3 . 0.95 ?
C4 C5 . 1.385(5) ?
C4 C41 . 1.481(5) ?
C41 F43 . 1.313(5) ?
C41 F41 . 1.332(5) ?
C41 F42 . 1.341(5) ?
C5 C6 . 1.371(5) ?
C5 H5 . 0.95 ?
C6 H6 . 0.95 ?
S1 C7 . 1.780(4) ?
C7 C12 . 1.375(6) ?
C7 C8 . 1.379(6) ?
C8 C9 . 1.381(6) ?
C8 H8 . 0.95 ?
C9 C10 . 1.372(6) ?
C9 H9 . 0.95 ?
C10 C11 . 1.367(6) ?
C10 Cl1 . 1.739(4) ?
C11 C12 . 1.376(6) ?
C11 H11 . 0.95 ?
C12 H12 . 0.95 ?

loop_
_geom_torsion_atom_site_label_1
_geom_torsion_atom_site_label_2
_geom_torsion_atom_site_label_3
_geom_torsion_atom_site_label_4
_geom_torsion
C6 C1 C2 C3 -2.1(6)
S1 C1 C2 C3 177.0(3)
C6 C1 C2 N21 177.1(3)
S1 C1 C2 N21 -3.8(5)
C3 C2 N21 O22 -18.9(5)
C1 C2 N21 O22 161.8(4)
C3 C2 N21 O21 159.1(4)
C1 C2 N21 O21 -20.2(6)
C1 C2 C3 C4 1.0(6)
N21 C2 C3 C4 -178.2(3)
C2 C3 C4 C5 1.4(6)
C2 C3 C4 C41 -176.8(3)
C3 C4 C41 F43 -20.7(6)
C5 C4 C41 F43 161.2(4)
C3 C4 C41 F41 -142.8(4)
C5 C4 C41 F41 39.1(5)
C3 C4 C41 F42 100.2(4)
C5 C4 C41 F42 -77.9(5)
C3 C4 C5 C6 -2.6(6)
C41 C4 C5 C6 175.5(4)
C4 C5 C6 C1 1.5(6)
C2 C1 C6 C5 0.8(6)
S1 C1 C6 C5 -178.2(3)
C2 C1 S1 C7 -163.6(3)
C6 C1 S1 C7 15.4(4)
C1 S1 C7 C12 -103.7(3)
C1 S1 C7 C8 83.1(4)
C12 C7 C8 C9 0.4(6)
S1 C7 C8 C9 173.6(3)
C7 C8 C9 C10 -0.6(6)
C8 C9 C10 C11 0.6(6)
C8 C9 C10 Cl1 -178.8(3)
C9 C10 C11 C12 -0.4(6)
Cl1 C10 C11 C12 179.0(3)
C8 C7 C12 C11 -0.2(6)
S1 C7 C12 C11 -173.5(3)
C10 C11 C12 C7 0.2(6)

loop_
_cod_related_entry_id
_cod_related_entry_database
_cod_related_entry_code
1 ChemSpider 630182
